data_1530950
loop_
_publ_author_name
'Verdoes, D.'
'Zandbergen, H.W.'
'Ijdo, D.J.W.'

_publ_section_title
;
 Equilibria description for the system Ba O - Ru O2 - Fe2 O3 with less
 than 55 mol% Ba O at 1300 deg.C in platinum capsules; A crystallographic
 and leaching study
;
_journal_name_full 'Materials Research Bulletin'
_journal_page_first 1
_journal_page_last 10
_journal_volume 22
_journal_year 1987
_chemical_formula_sum 'Ba Fe2 O11 Ru4'
_chemical_name_systematic 'Ba Fe2 Ru4 O11'
_space_group_IT_number 194
_symmetry_space_group_name_Hall '-P 6c 2c'
_symmetry_space_group_name_H-M 'P 63/m m c'
_cell_angle_alpha 90
_cell_angle_beta 90
_cell_angle_gamma 120
_cell_formula_units_Z 2
_cell_length_a 5.867
_cell_length_b 5.867
_cell_length_c 13.489
_cell_volume 402.108
_citation_journal_id_ASTM MRBUAC
_cod_data_source_file Verdoes_MRBUAC_1987_1383.cif
_cod_data_source_block Ba1Fe2O11Ru4
_cod_original_cell_volume 402.1079
_cod_original_formula_sum 'Ba1 Fe2 O11 Ru4'
_cod_database_code 1530950

loop_
_symmetry_equiv_pos_as_xyz
x,y,z
x-y,x,z+1/2
-y,x-y,z
-x,-y,z+1/2
-x+y,-x,z
y,-x+y,z+1/2
-y,-x,-z+1/2
x-y,-y,-z
x,x-y,-z+1/2
y,x,-z
-x+y,y,-z+1/2
-x,-x+y,-z
-x,-y,-z
-x+y,-x,-z-1/2
y,-x+y,-z
x,y,-z-1/2
x-y,x,-z
-y,x-y,-z-1/2
y,x,z-1/2
-x+y,y,z
-x,-x+y,z-1/2
-y,-x,z
x-y,-y,z-1/2
x,x-y,z

loop_
_atom_site_label
_atom_site_type_symbol
_atom_site_fract_x
_atom_site_fract_y
_atom_site_fract_z
_atom_site_occupancy
_atom_site_U_iso_or_equiv
Ru2 Ru+3 0.5 0 0 0.838 0.0
Ru3 Ru+3 0.3333 0.6667 0.75 0.024 0.0
Ru1 Ru+3 0 0 0.1484 0.726 0.0
Fe3 Fe+3 0.3333 0.6667 0.75 0.972 0.0
O2 O-2 0.861 0.722 0.25 1 0.0
Fe1 Fe+3 0 0 0.1484 0.273 0.0
O3 O-2 0.3333 0.6667 0.578 1 0.0
Fe2 Fe+3 0.5 0 0 0.16 0.0
Ba1 Ba+2 0.3333 0.6667 0.25 1 0.0
O1 O-2 0.17 0.34 0.081 1 0.0
